data_7248239
loop_
_publ_author_name
'Novikov, Anton P.'
'Volkov, Mikhail A.'

_publ_section_title
;
 The influence of the alkoxy substituent length on the crystal structures
 of Tc(v) complexes with pyrazine
;
_journal_issue 12
_journal_name_full CrystEngComm
_journal_page_first 1747
_journal_page_last 1755
_journal_paper_doi 10.1039/D4CE00029C
_journal_volume 26
_journal_year 2024
_chemical_formula_moiety 'C15 H23 Cl2 N4 O2 Tc'
_chemical_formula_sum 'C15 H23 Cl2 N4 O2 Tc'
_chemical_formula_weight 460.27
_space_group_crystal_system monoclinic
_space_group_IT_number 14
_space_group_name_Hall '-P 2ybc'
_space_group_name_H-M_alt 'P 1 21/c 1'
_atom_sites_solution_hydrogens geom
_audit_creation_date 2023-07-10
_audit_creation_method
;
Olex2 1.5
(compiled 2023.03.06 svn.rbb2c1857 for OlexSys, GUI svn.r6748)
;
_audit_update_record
;
2023-10-18 deposited with the CCDC.	2024-02-13 downloaded from the CCDC.
;
_cell_angle_alpha 90
_cell_angle_beta 113.149(6)
_cell_angle_gamma 90
_cell_formula_units_Z 4
_cell_length_a 14.089(2)
_cell_length_b 9.1069(15)
_cell_length_c 16.009(3)
_cell_measurement_reflns_used 1144
_cell_measurement_temperature 100(2)
_cell_measurement_theta_max 19.590
_cell_measurement_theta_min 2.590
_cell_volume 1888.7(5)
_computing_cell_refinement 'SAINT V8.40B (Bruker, 2020)'
_computing_data_reduction 'SAINT V8.40B (Bruker, 2020)'
_computing_molecular_graphics 'Olex2 1.5 (Dolomanov et al., 2009)'
_computing_publication_material 'Olex2 1.5 (Dolomanov et al., 2009)'
_computing_structure_refinement 'SHELXL 2018/3 (Sheldrick, 2015)'
_computing_structure_solution 'SHELXT 2018/2 (Sheldrick, 2018)'
_diffrn_ambient_temperature 100(2)
_diffrn_measured_fraction_theta_full 0.996
_diffrn_measured_fraction_theta_max 0.997
_diffrn_measurement_device_type 'Bruker KAPPA APEX II area-detector diffractometer'
_diffrn_radiation_type MoK\a
_diffrn_radiation_wavelength 0.71073
_diffrn_reflns_av_R_equivalents 0.2009
_diffrn_reflns_av_unetI/netI 0.1649
_diffrn_reflns_Laue_measured_fraction_full 0.996
_diffrn_reflns_Laue_measured_fraction_max 0.997
_diffrn_reflns_limit_h_max 18
_diffrn_reflns_limit_h_min -18
_diffrn_reflns_limit_k_max 11
_diffrn_reflns_limit_k_min -11
_diffrn_reflns_limit_l_max 20
_diffrn_reflns_limit_l_min -20
_diffrn_reflns_number 23971
_diffrn_reflns_point_group_measured_fraction_full 0.996
_diffrn_reflns_point_group_measured_fraction_max 0.997
_diffrn_reflns_theta_full 25.242
_diffrn_reflns_theta_max 27.498
_diffrn_reflns_theta_min 4.310
_exptl_absorpt_coefficient_mu 1.060
_exptl_absorpt_correction_T_max 1.0000
_exptl_absorpt_correction_T_min 0.7846
_exptl_absorpt_correction_type multi-scan
_exptl_absorpt_process_details
;
SADABS-2016/2 (Bruker,2016/2) was used for absorption correction.
wR2(int) was 0.0961 before and 0.0740 after correction.
The Ratio of minimum to maximum transmission is 0.7846.
The \l/2 correction factor is Not present.
;
_exptl_crystal_colour green
_exptl_crystal_colour_primary green
_exptl_crystal_density_diffrn 1.619
_exptl_crystal_description plate
_exptl_crystal_F_000 936
_exptl_crystal_size_max 0.1
_exptl_crystal_size_mid 0.03
_exptl_crystal_size_min 0.02
_refine_diff_density_max 0.730
_refine_diff_density_min -1.325
_refine_diff_density_rms 0.168
_refine_ls_extinction_method none
_refine_ls_goodness_of_fit_ref 0.965
_refine_ls_hydrogen_treatment constr
_refine_ls_matrix_type full
_refine_ls_number_parameters 217
_refine_ls_number_reflns 4324
_refine_ls_number_restraints 0
_refine_ls_restrained_S_all 0.965
_refine_ls_R_factor_all 0.1658
_refine_ls_R_factor_gt 0.0614
_refine_ls_shift/su_max 0.000
_refine_ls_shift/su_mean 0.000
_refine_ls_structure_factor_coef Fsqd
_refine_ls_weighting_details 'w=1/[\s^2^(Fo^2^)+(0.0495P)^2^] where P=(Fo^2^+2Fc^2^)/3'
_refine_ls_weighting_scheme calc
_refine_ls_wR_factor_gt 0.1111
_refine_ls_wR_factor_ref 0.1478
_reflns_Friedel_coverage 0.000
_reflns_number_gt 2036
_reflns_number_total 4324
_reflns_threshold_expression 'I > 2\s(I)'
_cod_data_source_file d4ce00029c2.cif
_cod_data_source_block mv88_a
_cod_depositor_comments 'Adding full bibliography for 7248235--7248244.cif.'
_cod_database_code 7248239
_shelx_shelxl_version_number 2018/3
_shelx_space_group_comment
;
The symmetry employed for this shelxl refinement is uniquely defined
by the following loop, which should always be used as a source of
symmetry information in preference to the above space-group names.
They are only intended as comments.
;
_shelx_estimated_absorpt_t_max 0.979
_shelx_estimated_absorpt_t_min 0.901
_olex2_refinement_description
;
1.a Secondary CH2 refined with riding coordinates:
 C11(H11A,H11B), C10(H10A,H10B), C12(H12A,H12B), C13(H13A,H13B), C9(H9A,H9B),
 C14(H14A,H14B)
1.b Me refined with riding coordinates:
 C15(H15A,H15B,H15C)
1.c Aromatic/amide H refined with riding coordinates:
 C8(H8), C4(H4), C7(H7), C6(H6), C1(H1), C5(H5), C2(H2), C3(H3)
;
_olex2_submission_special_instructions 'No special instructions were received'

loop_
_space_group_symop_operation_xyz
'x, y, z'
'-x, y+1/2, -z+1/2'
'-x, -y, -z'
'x, -y-1/2, z-1/2'

loop_
_atom_site_label
_atom_site_type_symbol
_atom_site_fract_x
_atom_site_fract_y
_atom_site_fract_z
_atom_site_U_iso_or_equiv
_atom_site_adp_type
_atom_site_occupancy
_atom_site_site_symmetry_order
_atom_site_calc_flag
_atom_site_refinement_flags_posn
_atom_site_refinement_flags_adp
_atom_site_refinement_flags_occupancy
_atom_site_disorder_assembly
_atom_site_disorder_group
Tc1 Tc 0.84917(5) 0.49997(9) 0.64965(4) 0.01911(17) Uani 1 1 d . . . . .
Cl1 Cl 0.72666(15) 0.3528(2) 0.68749(12) 0.0261(5) Uani 1 1 d . . . . .
Cl2 Cl 0.95613(15) 0.6481(2) 0.60144(13) 0.0273(5) Uani 1 1 d . . . . .
O1 O 0.7321(4) 0.5617(5) 0.5508(3) 0.0198(12) Uani 1 1 d . . . . .
O2 O 0.9407(4) 0.4421(5) 0.7466(3) 0.0221(12) Uani 1 1 d . . . . .
N1 N 0.8223(5) 0.6833(6) 0.7217(4) 0.0188(14) Uani 1 1 d . . . . .
N3 N 0.8689(5) 0.3188(7) 0.5747(4) 0.0204(15) Uani 1 1 d . . . . .
N4 N 0.8839(5) 0.0814(7) 0.4715(4) 0.0268(16) Uani 1 1 d . . . . .
N2 N 0.7909(5) 0.9224(7) 0.8195(4) 0.0298(17) Uani 1 1 d . . . . .
C11 C 0.5554(6) 0.5641(8) 0.3488(5) 0.0257(18) Uani 1 1 d . . . . .
H11A H 0.504004 0.488991 0.347208 0.031 Uiso 1 1 calc R U . . .
H11B H 0.619586 0.512678 0.354404 0.031 Uiso 1 1 calc R U . . .
C8 C 0.8419(6) 0.3314(8) 0.4843(5) 0.0222(18) Uani 1 1 d . . . . .
H8 H 0.818249 0.423063 0.455157 0.027 Uiso 1 1 calc R U . . .
C10 C 0.5777(6) 0.6627(8) 0.4309(5) 0.0243(18) Uani 1 1 d . . . . .
H10A H 0.512447 0.709869 0.426095 0.029 Uiso 1 1 calc R U . . .
H10B H 0.625433 0.741577 0.429462 0.029 Uiso 1 1 calc R U . . .
C12 C 0.5138(6) 0.6526(8) 0.2590(5) 0.0293(19) Uani 1 1 d . . . . .
H12A H 0.459987 0.721277 0.260301 0.035 Uiso 1 1 calc R U . . .
H12B H 0.570799 0.711895 0.255018 0.035 Uiso 1 1 calc R U . . .
C4 C 0.8303(6) 0.6690(8) 0.8089(5) 0.0252(19) Uani 1 1 d . . . . .
H4 H 0.846444 0.576160 0.838164 0.030 Uiso 1 1 calc R U . . .
C13 C 0.4686(7) 0.5576(8) 0.1748(5) 0.029(2) Uani 1 1 d . . . . .
H13A H 0.411226 0.498541 0.178132 0.035 Uiso 1 1 calc R U . . .
H13B H 0.522239 0.488814 0.172985 0.035 Uiso 1 1 calc R U . . .
C9 C 0.6248(6) 0.5837(9) 0.5221(5) 0.0279(19) Uani 1 1 d . . . . .
H9A H 0.611504 0.642000 0.568518 0.034 Uiso 1 1 calc R U . . .
H9B H 0.590555 0.487288 0.517064 0.034 Uiso 1 1 calc R U . . .
C7 C 0.8483(6) 0.2114(9) 0.4337(5) 0.0255(19) Uani 1 1 d . . . . .
H7 H 0.826637 0.221917 0.369850 0.031 Uiso 1 1 calc R U . . .
C6 C 0.9150(6) 0.0741(8) 0.5621(5) 0.0259(19) Uani 1 1 d . . . . .
H6 H 0.943427 -0.015447 0.591850 0.031 Uiso 1 1 calc R U . . .
C1 C 0.7988(6) 0.8175(8) 0.6848(5) 0.0230(18) Uani 1 1 d . . . . .
H1 H 0.791506 0.831980 0.623838 0.028 Uiso 1 1 calc R U . . .
C5 C 0.9076(6) 0.1896(8) 0.6131(5) 0.0212(18) Uani 1 1 d . . . . .
H5 H 0.930150 0.178429 0.677025 0.025 Uiso 1 1 calc R U . . .
C2 C 0.7846(6) 0.9369(9) 0.7339(5) 0.0285(19) Uani 1 1 d . . . . .
H2 H 0.770201 1.030868 0.705895 0.034 Uiso 1 1 calc R U . . .
C3 C 0.8150(6) 0.7893(9) 0.8551(5) 0.0271(19) Uani 1 1 d . . . . .
H3 H 0.822193 0.775477 0.916116 0.032 Uiso 1 1 calc R U . . .
C14 C 0.4288(6) 0.6482(9) 0.0881(5) 0.031(2) Uani 1 1 d . . . . .
H14A H 0.488224 0.696472 0.080975 0.037 Uiso 1 1 calc R U . . .
H14B H 0.383246 0.726489 0.094214 0.037 Uiso 1 1 calc R U . . .
C15 C 0.3695(7) 0.5602(9) 0.0025(5) 0.035(2) Uani 1 1 d . . . . .
H15A H 0.346494 0.625712 -0.050247 0.052 Uiso 1 1 calc R U . . .
H15B H 0.414544 0.484000 -0.005213 0.052 Uiso 1 1 calc R U . . .
H15C H 0.309414 0.514060 0.008046 0.052 Uiso 1 1 calc R U . . .

loop_
_atom_site_aniso_label
_atom_site_aniso_U_11
_atom_site_aniso_U_22
_atom_site_aniso_U_33
_atom_site_aniso_U_23
_atom_site_aniso_U_13
_atom_site_aniso_U_12
Tc1 0.0245(3) 0.0205(3) 0.0130(3) -0.0002(3) 0.0081(2) 0.0012(3)
Cl1 0.0356(12) 0.0270(11) 0.0195(10) 0.0002(8) 0.0151(9) -0.0044(9)
Cl2 0.0317(12) 0.0293(11) 0.0257(11) -0.0034(8) 0.0166(10) -0.0047(9)
O1 0.025(3) 0.021(3) 0.015(3) -0.001(2) 0.011(2) 0.003(2)
O2 0.029(3) 0.019(3) 0.016(3) 0.001(2) 0.006(2) 0.006(2)
N1 0.024(4) 0.017(4) 0.017(3) 0.000(3) 0.010(3) 0.000(3)
N3 0.021(4) 0.026(4) 0.017(3) -0.001(3) 0.010(3) -0.005(3)
N4 0.031(4) 0.026(4) 0.024(4) -0.004(3) 0.011(3) 0.002(3)
N2 0.038(4) 0.028(4) 0.025(4) -0.003(3) 0.014(3) 0.003(3)
C11 0.033(5) 0.025(4) 0.024(4) 0.005(3) 0.016(4) -0.004(4)
C8 0.029(5) 0.028(5) 0.014(4) -0.003(3) 0.014(4) -0.001(4)
C10 0.024(5) 0.025(4) 0.020(4) 0.003(3) 0.006(4) 0.002(4)
C12 0.038(5) 0.029(5) 0.020(4) 0.004(4) 0.011(4) 0.004(4)
C4 0.037(5) 0.026(5) 0.019(4) 0.009(3) 0.018(4) 0.007(4)
C13 0.045(6) 0.021(4) 0.024(4) 0.002(3) 0.016(4) -0.004(4)
C9 0.032(5) 0.038(5) 0.019(4) 0.003(4) 0.016(4) 0.004(4)
C7 0.032(5) 0.029(5) 0.021(4) 0.000(3) 0.017(4) -0.001(4)
C6 0.034(5) 0.024(4) 0.019(4) -0.001(3) 0.010(4) 0.001(4)
C1 0.033(5) 0.025(5) 0.013(4) 0.003(3) 0.012(4) 0.004(4)
C5 0.024(5) 0.022(4) 0.016(4) -0.003(3) 0.007(4) -0.001(3)
C2 0.032(5) 0.025(4) 0.031(5) 0.003(4) 0.015(4) 0.002(4)
C3 0.034(5) 0.029(5) 0.019(4) -0.007(4) 0.011(4) -0.002(4)
C14 0.035(5) 0.029(5) 0.023(4) -0.003(4) 0.006(4) -0.005(4)
C15 0.043(6) 0.040(5) 0.021(4) 0.002(4) 0.012(4) 0.002(4)

loop_
_atom_type_symbol
_atom_type_description
_atom_type_scat_dispersion_real
_atom_type_scat_dispersion_imag
_atom_type_scat_source
C C 0.0033 0.0016 'International Tables Vol C Tables 4.2.6.8 and 6.1.1.4'
H H 0.0000 0.0000 'International Tables Vol C Tables 4.2.6.8 and 6.1.1.4'
Cl Cl 0.1484 0.1585 'International Tables Vol C Tables 4.2.6.8 and 6.1.1.4'
N N 0.0061 0.0033 'International Tables Vol C Tables 4.2.6.8 and 6.1.1.4'
O O 0.0106 0.0060 'International Tables Vol C Tables 4.2.6.8 and 6.1.1.4'
Tc Tc -1.4390 0.7593 'International Tables Vol C Tables 4.2.6.8 and 6.1.1.4'

loop_
_geom_angle_atom_site_label_1
_geom_angle_atom_site_label_2
_geom_angle_atom_site_label_3
_geom_angle
_geom_angle_site_symmetry_1
_geom_angle_site_symmetry_3
_geom_angle_publ_flag
Cl2 Tc1 Cl1 175.15(7) . . ?
O1 Tc1 Cl1 84.28(16) . . ?
O1 Tc1 Cl2 90.90(16) . . ?
O1 Tc1 N1 86.4(2) . . ?
O1 Tc1 N3 91.3(2) . . ?
O2 Tc1 Cl1 87.66(18) . . ?
O2 Tc1 Cl2 97.18(18) . . ?
O2 Tc1 O1 170.7(2) . . ?
O2 Tc1 N1 88.9(2) . . ?
O2 Tc1 N3 93.2(2) . . ?
N1 Tc1 Cl1 90.13(17) . . ?
N1 Tc1 Cl2 90.08(17) . . ?
N3 Tc1 Cl1 88.63(16) . . ?
N3 Tc1 Cl2 90.97(17) . . ?
N3 Tc1 N1 177.5(2) . . ?
C9 O1 Tc1 142.7(4) . . ?
C4 N1 Tc1 121.0(5) . . ?
C1 N1 Tc1 122.5(5) . . ?
C1 N1 C4 116.4(6) . . ?
C8 N3 Tc1 119.7(5) . . ?
C5 N3 Tc1 122.9(5) . . ?
C5 N3 C8 117.3(6) . . ?
C7 N4 C6 116.1(7) . . ?
C3 N2 C2 115.5(7) . . ?
H11A C11 H11B 107.9 . . ?
C10 C11 H11A 109.3 . . ?
C10 C11 H11B 109.3 . . ?
C10 C11 C12 111.7(6) . . ?
C12 C11 H11A 109.3 . . ?
C12 C11 H11B 109.3 . . ?
N3 C8 H8 119.9 . . ?
N3 C8 C7 120.3(7) . . ?
C7 C8 H8 119.9 . . ?
C11 C10 H10A 108.7 . . ?
C11 C10 H10B 108.7 . . ?
C11 C10 C9 114.4(6) . . ?
H10A C10 H10B 107.6 . . ?
C9 C10 H10A 108.7 . . ?
C9 C10 H10B 108.7 . . ?
C11 C12 H12A 108.8 . . ?
C11 C12 H12B 108.8 . . ?
H12A C12 H12B 107.7 . . ?
C13 C12 C11 113.7(6) . . ?
C13 C12 H12A 108.8 . . ?
C13 C12 H12B 108.8 . . ?
N1 C4 H4 119.9 . . ?
N1 C4 C3 120.3(7) . . ?
C3 C4 H4 119.9 . . ?
C12 C13 H13A 109.2 . . ?
C12 C13 H13B 109.2 . . ?
C12 C13 C14 112.2(6) . . ?
H13A C13 H13B 107.9 . . ?
C14 C13 H13A 109.2 . . ?
C14 C13 H13B 109.2 . . ?
O1 C9 C10 112.8(6) . . ?
O1 C9 H9A 109.0 . . ?
O1 C9 H9B 109.0 . . ?
C10 C9 H9A 109.0 . . ?
C10 C9 H9B 109.0 . . ?
H9A C9 H9B 107.8 . . ?
N4 C7 C8 122.3(7) . . ?
N4 C7 H7 118.8 . . ?
C8 C7 H7 118.8 . . ?
N4 C6 H6 118.6 . . ?
N4 C6 C5 122.8(7) . . ?
C5 C6 H6 118.6 . . ?
N1 C1 H1 119.2 . . ?
N1 C1 C2 121.7(7) . . ?
C2 C1 H1 119.2 . . ?
N3 C5 C6 121.1(7) . . ?
N3 C5 H5 119.5 . . ?
C6 C5 H5 119.5 . . ?
N2 C2 C1 121.9(7) . . ?
N2 C2 H2 119.0 . . ?
C1 C2 H2 119.0 . . ?
N2 C3 C4 124.1(7) . . ?
N2 C3 H3 117.9 . . ?
C4 C3 H3 117.9 . . ?
C13 C14 H14A 108.7 . . ?
C13 C14 H14B 108.7 . . ?
C13 C14 C15 114.2(7) . . ?
H14A C14 H14B 107.6 . . ?
C15 C14 H14A 108.7 . . ?
C15 C14 H14B 108.7 . . ?
C14 C15 H15A 109.5 . . ?
C14 C15 H15B 109.5 . . ?
C14 C15 H15C 109.5 . . ?
H15A C15 H15B 109.5 . . ?
H15A C15 H15C 109.5 . . ?
H15B C15 H15C 109.5 . . ?

loop_
_geom_bond_atom_site_label_1
_geom_bond_atom_site_label_2
_geom_bond_distance
_geom_bond_site_symmetry_2
_geom_bond_publ_flag
Tc1 Cl1 2.442(2) . ?
Tc1 Cl2 2.367(2) . ?
Tc1 O1 1.867(5) . ?
Tc1 O2 1.667(5) . ?
Tc1 N1 2.146(6) . ?
Tc1 N3 2.121(6) . ?
O1 C9 1.411(8) . ?
N1 C4 1.362(9) . ?
N1 C1 1.341(8) . ?
N3 C8 1.349(8) . ?
N3 C5 1.340(9) . ?
N4 C7 1.334(9) . ?
N4 C6 1.341(9) . ?
N2 C2 1.345(10) . ?
N2 C3 1.326(9) . ?
C11 H11A 0.9900 . ?
C11 H11B 0.9900 . ?
C11 C10 1.519(10) . ?
C11 C12 1.548(10) . ?
C8 H8 0.9500 . ?
C8 C7 1.384(9) . ?
C10 H10A 0.9900 . ?
C10 H10B 0.9900 . ?
C10 C9 1.526(10) . ?
C12 H12A 0.9900 . ?
C12 H12B 0.9900 . ?
C12 C13 1.515(10) . ?
C4 H4 0.9500 . ?
C4 C3 1.385(10) . ?
C13 H13A 0.9900 . ?
C13 H13B 0.9900 . ?
C13 C14 1.521(10) . ?
C9 H9A 0.9900 . ?
C9 H9B 0.9900 . ?
C7 H7 0.9500 . ?
C6 H6 0.9500 . ?
C6 C5 1.361(10) . ?
C1 H1 0.9500 . ?
C1 C2 1.401(10) . ?
C5 H5 0.9500 . ?
C2 H2 0.9500 . ?
C3 H3 0.9500 . ?
C14 H14A 0.9900 . ?
C14 H14B 0.9900 . ?
C14 C15 1.522(10) . ?
C15 H15A 0.9800 . ?
C15 H15B 0.9800 . ?
C15 H15C 0.9800 . ?

loop_
_geom_hbond_atom_site_label_D
_geom_hbond_atom_site_label_H
_geom_hbond_atom_site_label_A
_geom_hbond_distance_DH
_geom_hbond_distance_HA
_geom_hbond_distance_DA
_geom_hbond_angle_DHA
_geom_hbond_site_symmetry_A
_geom_hbond_publ_flag
C6 H6 O2 0.95 2.49 3.172(9) 129.1 2_746 yes

loop_
_geom_torsion_atom_site_label_1
_geom_torsion_atom_site_label_2
_geom_torsion_atom_site_label_3
_geom_torsion_atom_site_label_4
_geom_torsion
_geom_torsion_site_symmetry_1
_geom_torsion_site_symmetry_2
_geom_torsion_site_symmetry_3
_geom_torsion_site_symmetry_4
_geom_torsion_publ_flag
Tc1 O1 C9 C10 171.1(5) . . . . ?
Tc1 N1 C4 C3 178.5(5) . . . . ?
Tc1 N1 C1 C2 -178.0(5) . . . . ?
Tc1 N3 C8 C7 -176.0(5) . . . . ?
Tc1 N3 C5 C6 177.2(6) . . . . ?
Cl1 Tc1 O1 C9 27.9(8) . . . . ?
Cl2 Tc1 O1 C9 -152.6(8) . . . . ?
N1 Tc1 O1 C9 -62.6(8) . . . . ?
N1 C4 C3 N2 0.9(13) . . . . ?
N1 C1 C2 N2 -2.0(12) . . . . ?
N3 Tc1 O1 C9 116.4(8) . . . . ?
N3 C8 C7 N4 -2.1(12) . . . . ?
N4 C6 C5 N3 -0.6(12) . . . . ?
C11 C10 C9 O1 81.0(9) . . . . ?
C11 C12 C13 C14 -179.9(7) . . . . ?
C8 N3 C5 C6 -2.7(11) . . . . ?
C10 C11 C12 C13 -167.3(7) . . . . ?
C12 C11 C10 C9 -176.7(7) . . . . ?
C12 C13 C14 C15 -172.0(7) . . . . ?
C4 N1 C1 C2 0.9(11) . . . . ?
C7 N4 C6 C5 2.5(12) . . . . ?
C6 N4 C7 C8 -1.1(11) . . . . ?
C1 N1 C4 C3 -0.3(11) . . . . ?
C5 N3 C8 C7 3.9(11) . . . . ?
C2 N2 C3 C4 -1.9(12) . . . . ?
C3 N2 C2 C1 2.4(12) . . . . ?
